data_7105389
loop_
_publ_author_name
'Elemans, Johannes A. A. W.'
'Wezenberg, Sander J.'
'Coenen, Michiel J. J.'
'Escudero-Ad\'an, Eduardo C.'
'Benet-Buchholz, Jordi'
'den Boer, Duncan'
'Speller, Sylvia'
'Kleij, Arjan W.'
'De Feyter, Steven'

_publ_section_title
;
 Axial ligand control over monolayer and bilayer formation of
 metal-salophens at the liquid--solid interface
;
_journal_coden_ASTM CHCOFS
_journal_issue 15
_journal_name_full
;
 Chemical Communications (Cambridge, United Kingdom)
;
_journal_page_first 2548
_journal_page_last 2550
_journal_paper_doi 10.1039/b922212j
_journal_volume 46
_journal_year 2010
_chemical_formula_sum 'C51 H71 N3 O2 Zn'
_chemical_formula_weight 823.48
_space_group_IT_number 2
_symmetry_cell_setting triclinic
_symmetry_space_group_name_Hall '-P 1'
_symmetry_space_group_name_H-M 'P -1'
_atom_sites_solution_hydrogens geom
_atom_sites_solution_primary direct
_atom_sites_solution_secondary difmap
_audit_creation_method SHELXL-97
_cell_angle_alpha 86.698(19)
_cell_angle_beta 82.33(2)
_cell_angle_gamma 88.33(2)
_cell_formula_units_Z 2
_cell_length_a 8.261(8)
_cell_length_b 12.037(12)
_cell_length_c 23.26(2)
_cell_measurement_reflns_used 1980
_cell_measurement_temperature 100(2)
_cell_measurement_theta_max 22.53
_cell_measurement_theta_min 2.38
_cell_volume 2288(4)
_computing_cell_refinement 'Bruker APEX2 v2009.1-0'
_computing_data_collection 'Bruker APEX2 v2009.1-0'
_computing_data_reduction 'Bruker SAINT V7.60A'
_computing_molecular_graphics 'Bruker SHELXTL'
_computing_publication_material 'Bruker SHELXTL'
_computing_structure_refinement 'SHELXS-97 (Sheldrick, 2008)'
_computing_structure_solution 'SHELXS-97 (Sheldrick, 2008)'
_diffrn_ambient_temperature 100(2)
_diffrn_detector_area_resol_mean 512
_diffrn_detector_type '4K CCD area detector APEX II'
_diffrn_measured_fraction_theta_full 0.846
_diffrn_measured_fraction_theta_max 0.846
_diffrn_measurement_device_type 'Kappa 4-axis goniometer bruker-nonius'
_diffrn_measurement_method
;
Fullsphere data collection, phi and omega scans
;
_diffrn_measurement_specimen_support 'magnetic support whith 10 micron nylon fiber cryoloop'
_diffrn_radiation_monochromator 'Multilayer Montel 200 mirrors'
_diffrn_radiation_type MoK\a
_diffrn_radiation_wavelength 0.71073
_diffrn_reflns_av_R_equivalents 0.1343
_diffrn_reflns_av_sigmaI/netI 0.1859
_diffrn_reflns_limit_h_max 10
_diffrn_reflns_limit_h_min -7
_diffrn_reflns_limit_k_max 14
_diffrn_reflns_limit_k_min -14
_diffrn_reflns_limit_l_max 28
_diffrn_reflns_limit_l_min -28
_diffrn_reflns_number 19230
_diffrn_reflns_theta_full 26.17
_diffrn_reflns_theta_max 26.17
_diffrn_reflns_theta_min 2.38
_diffrn_source 'rotating anode X-ray tube'
_diffrn_source_current 70
_diffrn_source_power 50
_diffrn_source_size '3 mm x 0.3 mm fine focus'
_diffrn_source_type 'Bruker-Nonius FR 591'
_exptl_absorpt_coefficient_mu 0.578
_exptl_absorpt_correction_T_max 1.0
_exptl_absorpt_correction_T_min 0.7786
_exptl_absorpt_correction_type empirical
_exptl_absorpt_process_details
;
SADABS Version 2008/1 Bruker-Nonius
Blessing, Acta Cryst. (1995) A51 33-38
;
_exptl_crystal_colour yellow
_exptl_crystal_density_diffrn 1.195
_exptl_crystal_density_method 'not measured'
_exptl_crystal_description Needle
_exptl_crystal_F_000 888
_exptl_crystal_size_max 0.50
_exptl_crystal_size_mid 0.05
_exptl_crystal_size_min 0.04
_refine_diff_density_max 1.224
_refine_diff_density_min -1.091
_refine_diff_density_rms 0.101
_refine_ls_extinction_method none
_refine_ls_goodness_of_fit_ref 0.950
_refine_ls_hydrogen_treatment noref
_refine_ls_matrix_type full
_refine_ls_number_parameters 518
_refine_ls_number_reflns 7750
_refine_ls_number_restraints 0
_refine_ls_restrained_S_all 0.950
_refine_ls_R_factor_all 0.1535
_refine_ls_R_factor_gt 0.0814
_refine_ls_shift/su_max 0.001
_refine_ls_shift/su_mean 0.000
_refine_ls_structure_factor_coef Fsqd
_refine_ls_weighting_details 'calc w=1/[\s^2^(Fo^2^)+(0.1174P)^2^+0.0000P] where P=(Fo^2^+2Fc^2^)/3'
_refine_ls_weighting_scheme calc
_refine_ls_wR_factor_gt 0.1933
_refine_ls_wR_factor_ref 0.2337
_reflns_number_gt 4279
_reflns_number_total 7750
_reflns_threshold_expression >2sigma(I)
_cod_data_source_file b922212j.txt
_cod_data_source_block swi1812_0m
_cod_depositor_comments
;
The following automatic conversions were performed:
'_symmetry_cell_setting' value 'Triclinic' changed to 'triclinic'
according to '/home/saulius/struct/CIF-dictionaries/cif_core.dic'
dictionary named 'cif_core.dic' version 2.4.1 from 2010-06-29.

Automatic conversion script
Id: cif_fix_enum 1527 2010-12-29 10:47:43Z saulius 

The following automatic conversions were performed:

data name '_diffrn_measurement_specimen_suppport' was replaced with
'_diffrn_measurement_specimen_support' as specified in the
replacement file 'data/replacement-values/replacement_tags.lst'.

Automatic conversion script
Id: cif_correct_tags 9268 2022-04-12 08:56:07Z antanas 
;
_cod_original_sg_symbol_H-M P-1
_cod_database_code 7105389

loop_
_symmetry_equiv_pos_as_xyz
'x, y, z'
'-x, -y, -z'

loop_
_atom_site_label
_atom_site_type_symbol
_atom_site_fract_x
_atom_site_fract_y
_atom_site_fract_z
_atom_site_U_iso_or_equiv
_atom_site_adp_type
_atom_site_occupancy
_atom_site_symmetry_multiplicity
_atom_site_calc_flag
_atom_site_refinement_flags
_atom_site_disorder_assembly
_atom_site_disorder_group
C1 C 0.7754(8) 0.8025(4) 0.4765(2) 0.0239(14) Uani 1 1 d . . .
C2 C 0.7302(9) 0.7588(4) 0.4253(2) 0.0287(15) Uani 1 1 d . . .
C3 C 0.6573(8) 0.8276(4) 0.3868(2) 0.0273(14) Uani 1 1 d . . .
H3 H 0.6272 0.7967 0.3532 0.033 Uiso 1 1 calc R . .
C4 C 0.6247(8) 0.9417(5) 0.3944(2) 0.0275(14) Uani 1 1 d . . .
C5 C 0.6678(8) 0.9851(5) 0.4433(2) 0.0288(15) Uani 1 1 d . . .
H5 H 0.6461 1.0617 0.4496 0.035 Uiso 1 1 calc R . .
C6 C 0.7445(8) 0.9179(4) 0.4850(2) 0.0233(14) Uani 1 1 d . . .
C7 C 0.7674(10) 0.6376(4) 0.4154(2) 0.0357(18) Uani 1 1 d . . .
H7A H 0.7228 0.6174 0.3805 0.054 Uiso 1 1 calc R . .
H7B H 0.7175 0.5920 0.4491 0.054 Uiso 1 1 calc R . .
H7C H 0.8859 0.6245 0.4102 0.054 Uiso 1 1 calc R . .
C8 C 0.5467(9) 1.0138(5) 0.3491(2) 0.0325(16) Uani 1 1 d . . .
H8A H 0.4884 1.0780 0.3679 0.039 Uiso 1 1 calc R . .
H8B H 0.4655 0.9698 0.3330 0.039 Uiso 1 1 calc R . .
C9 C 0.6764(9) 1.0571(5) 0.2989(2) 0.0317(16) Uani 1 1 d . . .
H9A H 0.7621 1.0968 0.3150 0.038 Uiso 1 1 calc R . .
H9B H 0.7290 0.9934 0.2780 0.038 Uiso 1 1 calc R . .
C10 C 0.5953(9) 1.1365(5) 0.2563(2) 0.0341(16) Uani 1 1 d . . .
H10A H 0.5276 1.1929 0.2784 0.041 Uiso 1 1 calc R . .
H10B H 0.5224 1.0937 0.2358 0.041 Uiso 1 1 calc R . .
C11 C 0.7240(10) 1.1961(5) 0.2111(2) 0.0409(19) Uani 1 1 d . . .
H11A H 0.7982 1.2377 0.2317 0.049 Uiso 1 1 calc R . .
H11B H 0.7903 1.1397 0.1885 0.049 Uiso 1 1 calc R . .
C12 C 0.6434(10) 1.2766(5) 0.1695(3) 0.046(2) Uani 1 1 d . . .
H12A H 0.5748 1.2334 0.1474 0.055 Uiso 1 1 calc R . .
H12B H 0.5702 1.3287 0.1927 0.055 Uiso 1 1 calc R . .
C13 C 0.7631(10) 1.3443(5) 0.1264(3) 0.045(2) Uani 1 1 d . . .
H13A H 0.8371 1.3838 0.1481 0.054 Uiso 1 1 calc R . .
H13B H 0.8306 1.2930 0.1008 0.054 Uiso 1 1 calc R . .
C14 C 0.6765(11) 1.4290(6) 0.0892(3) 0.056(2) Uani 1 1 d . . .
H14A H 0.6049 1.4773 0.1152 0.067 Uiso 1 1 calc R . .
H14B H 0.6057 1.3885 0.0667 0.067 Uiso 1 1 calc R . .
C15 C 0.7899(11) 1.5031(6) 0.0467(3) 0.052(2) Uani 1 1 d . . .
H15A H 0.8620 1.5431 0.0688 0.062 Uiso 1 1 calc R . .
H15B H 0.8601 1.4553 0.0199 0.062 Uiso 1 1 calc R . .
C16 C 0.6989(12) 1.5876(6) 0.0111(3) 0.064(3) Uani 1 1 d . . .
H16A H 0.6261 1.6333 0.0381 0.077 Uiso 1 1 calc R . .
H16B H 0.6290 1.5469 -0.0116 0.077 Uiso 1 1 calc R . .
C17 C 0.8073(11) 1.6654(6) -0.0307(3) 0.051(2) Uani 1 1 d . . .
H17A H 0.8767 1.7072 -0.0083 0.061 Uiso 1 1 calc R . .
H17B H 0.8802 1.6205 -0.0581 0.061 Uiso 1 1 calc R . .
C18 C 0.7085(12) 1.7475(6) -0.0650(3) 0.061(3) Uani 1 1 d . . .
H18A H 0.6325 1.7901 -0.0375 0.073 Uiso 1 1 calc R . .
H18B H 0.6421 1.7054 -0.0883 0.073 Uiso 1 1 calc R . .
C19 C 0.8147(11) 1.8297(6) -0.1058(3) 0.059(3) Uani 1 1 d . . .
H19A H 0.8706 1.8782 -0.0827 0.088 Uiso 1 1 calc R . .
H19B H 0.7453 1.8751 -0.1294 0.088 Uiso 1 1 calc R . .
H19C H 0.8960 1.7882 -0.1313 0.088 Uiso 1 1 calc R . .
C20 C 0.7815(8) 0.9719(4) 0.5344(2) 0.0253(14) Uani 1 1 d . . .
H20 H 0.7540 1.0490 0.5359 0.030 Uiso 1 1 calc R . .
C21 C 0.8766(8) 0.9895(4) 0.6243(2) 0.0257(14) Uani 1 1 d . . .
C22 C 0.9020(8) 1.1046(4) 0.6204(2) 0.0288(15) Uani 1 1 d . . .
H22 H 0.9056 1.1448 0.5839 0.035 Uiso 1 1 calc R . .
C23 C 0.9217(9) 1.1592(5) 0.6689(3) 0.0349(17) Uani 1 1 d . . .
H23 H 0.9391 1.2371 0.6657 0.042 Uiso 1 1 calc R . .
C24 C 0.9165(10) 1.1022(5) 0.7231(3) 0.0378(18) Uani 1 1 d . . .
H24 H 0.9268 1.1410 0.7568 0.045 Uiso 1 1 calc R . .
C25 C 0.8962(9) 0.9887(5) 0.7269(2) 0.0325(16) Uani 1 1 d . . .
H25 H 0.8956 0.9493 0.7635 0.039 Uiso 1 1 calc R . .
C26 C 0.8769(8) 0.9309(4) 0.6787(2) 0.0237(14) Uani 1 1 d . . .
C27 C 0.8304(9) 0.7525(5) 0.7253(2) 0.0322(16) Uani 1 1 d . . .
H27 H 0.8279 0.7882 0.7608 0.039 Uiso 1 1 calc R . .
C28 C 0.8027(9) 0.6343(4) 0.7288(2) 0.0333(17) Uani 1 1 d . . .
C29 C 0.7946(11) 0.5805(5) 0.7844(3) 0.042(2) Uani 1 1 d . . .
H29 H 0.8145 0.6226 0.8160 0.051 Uiso 1 1 calc R . .
C30 C 0.7593(11) 0.4698(5) 0.7951(3) 0.042(2) Uani 1 1 d . . .
C31 C 0.7244(11) 0.4125(5) 0.7480(3) 0.044(2) Uani 1 1 d . . .
H31 H 0.6972 0.3363 0.7544 0.052 Uiso 1 1 calc R . .
C32 C 0.7273(9) 0.4608(5) 0.6927(3) 0.0340(16) Uani 1 1 d . . .
C33 C 0.7711(9) 0.5751(5) 0.6810(2) 0.0299(16) Uani 1 1 d . . .
C34 C 0.7537(14) 0.4196(6) 0.8568(3) 0.069(3) Uani 1 1 d . . .
H34A H 0.8438 0.4519 0.8740 0.083 Uiso 1 1 calc R . .
H34B H 0.6503 0.4456 0.8791 0.083 Uiso 1 1 calc R . .
C35 C 0.7647(13) 0.2986(6) 0.8671(3) 0.061(3) Uani 1 1 d . . .
H35A H 0.8667 0.2705 0.8448 0.073 Uiso 1 1 calc R . .
H35B H 0.6719 0.2647 0.8522 0.073 Uiso 1 1 calc R . .
C36 C 0.7630(13) 0.2611(5) 0.9309(3) 0.059(3) Uani 1 1 d . . .
H36A H 0.8628 0.2895 0.9438 0.071 Uiso 1 1 calc R . .
H36B H 0.6686 0.2989 0.9531 0.071 Uiso 1 1 calc R . .
C37 C 0.7546(15) 0.1432(6) 0.9481(3) 0.081(4) Uani 1 1 d . . .
H37A H 0.8485 0.1049 0.9260 0.097 Uiso 1 1 calc R . .
H37B H 0.6541 0.1145 0.9359 0.097 Uiso 1 1 calc R . .
C38 C 0.7546(13) 0.1103(5) 1.0111(3) 0.061(3) Uani 1 1 d . . .
H38A H 0.8575 0.1366 1.0226 0.073 Uiso 1 1 calc R . .
H38B H 0.6640 0.1520 1.0331 0.073 Uiso 1 1 calc R . .
C39 C 0.7392(16) -0.0086(7) 1.0309(3) 0.094(4) Uani 1 1 d . . .
H39A H 0.8320 -0.0501 1.0100 0.113 Uiso 1 1 calc R . .
H39B H 0.6382 -0.0358 1.0183 0.113 Uiso 1 1 calc R . .
C40 C 0.7340(13) -0.0397(6) 1.0941(3) 0.061(3) Uani 1 1 d . . .
H40A H 0.6366 -0.0030 1.1151 0.073 Uiso 1 1 calc R . .
H40B H 0.8313 -0.0089 1.1076 0.073 Uiso 1 1 calc R . .
C41 C 0.7290(15) -0.1612(7) 1.1112(3) 0.084(4) Uani 1 1 d . . .
H41A H 0.6298 -0.1910 1.0986 0.100 Uiso 1 1 calc R . .
H41B H 0.8244 -0.1978 1.0889 0.100 Uiso 1 1 calc R . .
C42 C 0.7291(13) -0.1957(5) 1.1735(3) 0.062(3) Uani 1 1 d . . .
H42A H 0.6297 -0.1638 1.1957 0.075 Uiso 1 1 calc R . .
H42B H 0.8244 -0.1622 1.1870 0.075 Uiso 1 1 calc R . .
C43 C 0.7348(14) -0.3180(6) 1.1883(3) 0.069(3) Uani 1 1 d . . .
H43A H 0.6361 -0.3501 1.1765 0.082 Uiso 1 1 calc R . .
H43B H 0.8303 -0.3499 1.1639 0.082 Uiso 1 1 calc R . .
C44 C 0.7446(14) -0.3569(5) 1.2488(3) 0.067(3) Uani 1 1 d . . .
H44A H 0.6467 -0.3281 1.2732 0.080 Uiso 1 1 calc R . .
H44B H 0.8410 -0.3230 1.2613 0.080 Uiso 1 1 calc R . .
C45 C 0.7563(14) -0.4784(6) 1.2611(3) 0.065(3) Uani 1 1 d . . .
H45A H 0.6600 -0.5135 1.2503 0.097 Uiso 1 1 calc R . .
H45B H 0.7617 -0.4939 1.3027 0.097 Uiso 1 1 calc R . .
H45C H 0.8551 -0.5083 1.2386 0.097 Uiso 1 1 calc R . .
C46 C 0.6823(10) 0.4003(5) 0.6425(3) 0.0369(17) Uani 1 1 d . . .
H46A H 0.6525 0.3239 0.6556 0.055 Uiso 1 1 calc R . .
H46B H 0.7757 0.3988 0.6117 0.055 Uiso 1 1 calc R . .
H46C H 0.5893 0.4388 0.6274 0.055 Uiso 1 1 calc R . .
C47 C 1.2289(10) 0.6998(4) 0.6216(2) 0.0305(16) Uani 1 1 d . . .
H47 H 1.1803 0.7115 0.6603 0.037 Uiso 1 1 calc R . .
C48 C 1.3921(9) 0.6724(4) 0.6129(3) 0.0314(16) Uani 1 1 d . . .
H48 H 1.4542 0.6660 0.6445 0.038 Uiso 1 1 calc R . .
C49 C 1.4641(9) 0.6543(4) 0.5572(2) 0.0296(15) Uani 1 1 d . . .
H49 H 1.5768 0.6347 0.5496 0.036 Uiso 1 1 calc R . .
C50 C 1.3679(9) 0.6653(5) 0.5123(3) 0.0363(17) Uani 1 1 d . . .
H50 H 1.4136 0.6541 0.4734 0.044 Uiso 1 1 calc R . .
C51 C 1.2049(9) 0.6927(5) 0.5259(2) 0.0322(16) Uani 1 1 d . . .
H51 H 1.1397 0.6988 0.4952 0.039 Uiso 1 1 calc R . .
N1 N 0.8491(7) 0.9265(4) 0.57753(18) 0.0265(12) Uani 1 1 d . . .
N2 N 0.8585(7) 0.8139(4) 0.67748(19) 0.0293(13) Uani 1 1 d . . .
N3 N 1.1325(7) 0.7113(3) 0.57918(19) 0.0231(12) Uani 1 1 d . . .
O1 O 0.8443(6) 0.7347(3) 0.51247(15) 0.0269(10) Uani 1 1 d . . .
O2 O 0.7755(6) 0.6172(3) 0.62772(16) 0.0325(11) Uani 1 1 d . . .
Zn1 Zn 0.88458(10) 0.75456(5) 0.59281(3) 0.0256(2) Uani 1 1 d . . .

loop_
_atom_site_aniso_label
_atom_site_aniso_U_11
_atom_site_aniso_U_22
_atom_site_aniso_U_33
_atom_site_aniso_U_23
_atom_site_aniso_U_13
_atom_site_aniso_U_12
C1 0.010(4) 0.032(3) 0.030(3) 0.007(2) -0.006(2) -0.003(3)
C2 0.023(5) 0.031(3) 0.035(3) 0.006(2) -0.014(3) -0.008(3)
C3 0.017(4) 0.032(3) 0.034(3) 0.007(2) -0.010(3) -0.004(3)
C4 0.016(4) 0.038(3) 0.028(3) 0.009(2) -0.003(3) 0.000(3)
C5 0.021(4) 0.031(3) 0.034(3) 0.007(2) -0.002(3) -0.002(3)
C6 0.017(4) 0.022(3) 0.031(3) 0.008(2) -0.005(2) 0.000(3)
C7 0.043(6) 0.030(3) 0.037(3) 0.004(2) -0.017(3) -0.004(3)
C8 0.022(5) 0.037(3) 0.038(3) 0.012(2) -0.010(3) 0.003(3)
C9 0.030(5) 0.033(3) 0.034(3) 0.005(2) -0.012(3) -0.003(3)
C10 0.029(5) 0.039(3) 0.035(3) 0.009(2) -0.017(3) 0.003(3)
C11 0.053(6) 0.043(3) 0.029(3) 0.012(3) -0.015(3) -0.006(4)
C12 0.055(6) 0.047(4) 0.035(3) 0.018(3) -0.014(3) -0.006(4)
C13 0.049(6) 0.049(4) 0.037(4) 0.016(3) -0.014(3) -0.014(4)
C14 0.065(7) 0.054(4) 0.050(4) 0.026(3) -0.024(4) -0.015(4)
C15 0.067(7) 0.054(4) 0.036(4) 0.021(3) -0.017(4) -0.012(4)
C16 0.076(8) 0.062(5) 0.058(5) 0.036(4) -0.031(4) -0.018(5)
C17 0.065(7) 0.049(4) 0.040(4) 0.018(3) -0.018(4) -0.010(4)
C18 0.072(8) 0.053(4) 0.061(5) 0.031(3) -0.032(4) -0.010(4)
C19 0.074(8) 0.052(4) 0.053(4) 0.028(3) -0.030(4) -0.013(4)
C20 0.021(4) 0.021(3) 0.034(3) 0.004(2) -0.007(3) -0.002(3)
C21 0.010(4) 0.022(3) 0.045(3) 0.002(2) -0.007(3) 0.007(3)
C22 0.017(4) 0.031(3) 0.037(3) 0.005(2) -0.004(3) 0.000(3)
C23 0.023(5) 0.031(3) 0.053(4) -0.007(3) -0.010(3) -0.001(3)
C24 0.035(6) 0.041(3) 0.042(4) -0.008(3) -0.017(3) 0.000(3)
C25 0.029(5) 0.035(3) 0.035(3) 0.000(2) -0.015(3) 0.004(3)
C26 0.011(4) 0.028(3) 0.034(3) -0.003(2) -0.006(2) 0.007(3)
C27 0.035(5) 0.036(3) 0.029(3) 0.004(2) -0.017(3) 0.004(3)
C28 0.039(6) 0.027(3) 0.033(3) 0.008(2) -0.008(3) 0.008(3)
C29 0.055(7) 0.034(3) 0.038(4) 0.005(3) -0.016(3) 0.014(3)
C30 0.053(7) 0.031(3) 0.039(4) 0.012(3) -0.002(3) 0.014(3)
C31 0.044(6) 0.033(3) 0.052(4) 0.014(3) -0.008(4) 0.004(3)
C32 0.024(5) 0.031(3) 0.047(4) 0.008(3) -0.013(3) 0.005(3)
C33 0.021(5) 0.034(3) 0.036(3) 0.010(2) -0.012(3) 0.001(3)
C34 0.109(10) 0.042(4) 0.050(4) 0.020(3) -0.005(5) 0.019(5)
C35 0.090(9) 0.047(4) 0.049(4) 0.017(3) -0.028(4) -0.005(4)
C36 0.088(9) 0.047(4) 0.043(4) 0.011(3) -0.024(4) 0.004(4)
C37 0.138(12) 0.062(5) 0.048(5) 0.021(4) -0.038(5) -0.009(6)
C38 0.091(9) 0.042(4) 0.055(4) 0.001(3) -0.031(5) 0.013(4)
C39 0.167(15) 0.069(5) 0.049(5) 0.020(4) -0.035(6) -0.005(6)
C40 0.093(9) 0.049(4) 0.045(4) 0.001(3) -0.026(4) 0.008(5)
C41 0.132(12) 0.069(5) 0.053(5) 0.024(4) -0.032(5) -0.017(6)
C42 0.102(10) 0.041(4) 0.046(4) 0.004(3) -0.027(4) 0.012(4)
C43 0.099(10) 0.064(5) 0.041(4) 0.013(3) -0.008(4) -0.006(5)
C44 0.103(10) 0.036(4) 0.064(5) 0.000(3) -0.029(5) 0.007(4)
C45 0.093(9) 0.056(4) 0.043(4) 0.007(3) -0.008(4) 0.003(5)
C46 0.035(5) 0.025(3) 0.054(4) 0.006(3) -0.019(3) 0.000(3)
C47 0.033(5) 0.025(3) 0.036(3) 0.002(2) -0.015(3) 0.004(3)
C48 0.025(5) 0.029(3) 0.042(3) 0.000(2) -0.017(3) 0.007(3)
C49 0.017(4) 0.025(3) 0.047(4) 0.006(2) -0.008(3) -0.004(3)
C50 0.025(5) 0.047(4) 0.037(3) 0.006(3) -0.008(3) -0.004(3)
C51 0.028(5) 0.036(3) 0.035(3) 0.006(2) -0.015(3) -0.008(3)
N1 0.023(4) 0.030(2) 0.029(2) 0.0032(18) -0.011(2) -0.003(2)
N2 0.032(4) 0.026(2) 0.032(3) 0.0074(19) -0.015(2) -0.002(2)
N3 0.020(4) 0.016(2) 0.034(3) 0.0036(17) -0.010(2) 0.005(2)
O1 0.025(3) 0.0216(18) 0.037(2) 0.0045(15) -0.0198(19) 0.0053(18)
O2 0.031(4) 0.034(2) 0.034(2) 0.0097(16) -0.016(2) -0.002(2)
Zn1 0.0237(5) 0.0224(3) 0.0323(4) 0.0062(2) -0.0131(3) -0.0004(3)

loop_
_atom_type_symbol
_atom_type_description
_atom_type_scat_dispersion_real
_atom_type_scat_dispersion_imag
_atom_type_scat_source
C C 0.0033 0.0016 'International Tables Vol C Tables 4.2.6.8 and 6.1.1.4'
H H 0.0000 0.0000 'International Tables Vol C Tables 4.2.6.8 and 6.1.1.4'
N N 0.0061 0.0033 'International Tables Vol C Tables 4.2.6.8 and 6.1.1.4'
O O 0.0106 0.0060 'International Tables Vol C Tables 4.2.6.8 and 6.1.1.4'
Zn Zn 0.2839 1.4301 'International Tables Vol C Tables 4.2.6.8 and 6.1.1.4'

loop_
_geom_angle_atom_site_label_1
_geom_angle_atom_site_label_2
_geom_angle_atom_site_label_3
_geom_angle
_geom_angle_site_symmetry_1
_geom_angle_site_symmetry_3
_geom_angle_publ_flag
O1 C1 C2 118.2(5) . . ?
O1 C1 C6 123.8(5) . . ?
C2 C1 C6 118.0(5) . . ?
C3 C2 C1 119.6(5) . . ?
C3 C2 C7 122.4(5) . . ?
C1 C2 C7 118.0(5) . . ?
C2 C3 C4 123.6(5) . . ?
C5 C4 C3 117.6(5) . . ?
C5 C4 C8 121.7(5) . . ?
C3 C4 C8 120.7(5) . . ?
C4 C5 C6 121.6(5) . . ?
C20 C6 C1 123.8(5) . . ?
C20 C6 C5 116.5(5) . . ?
C1 C6 C5 119.7(5) . . ?
C4 C8 C9 111.5(6) . . ?
C10 C9 C8 110.2(6) . . ?
C9 C10 C11 111.7(6) . . ?
C12 C11 C10 111.7(7) . . ?
C13 C12 C11 114.6(7) . . ?
C14 C13 C12 112.4(7) . . ?
C13 C14 C15 115.0(7) . . ?
C16 C15 C14 113.4(8) . . ?
C15 C16 C17 115.2(8) . . ?
C18 C17 C16 112.4(8) . . ?
C17 C18 C19 113.5(8) . . ?
N1 C20 C6 126.6(5) . . ?
C22 C21 N1 124.7(5) . . ?
C22 C21 C26 118.9(5) . . ?
N1 C21 C26 116.5(4) . . ?
C23 C22 C21 120.3(5) . . ?
C22 C23 C24 121.1(5) . . ?
C25 C24 C23 118.8(5) . . ?
C24 C25 C26 121.6(5) . . ?
C25 C26 C21 119.3(5) . . ?
C25 C26 N2 126.3(5) . . ?
C21 C26 N2 114.5(4) . . ?
N2 C27 C28 125.2(5) . . ?
C29 C28 C33 120.3(5) . . ?
C29 C28 C27 116.3(5) . . ?
C33 C28 C27 123.2(5) . . ?
C30 C29 C28 122.9(6) . . ?
C29 C30 C31 116.5(5) . . ?
C29 C30 C34 118.8(6) . . ?
C31 C30 C34 124.6(6) . . ?
C32 C31 C30 123.4(6) . . ?
C31 C32 C33 120.1(6) . . ?
C31 C32 C46 123.3(5) . . ?
C33 C32 C46 116.6(5) . . ?
O2 C33 C28 125.0(5) . . ?
O2 C33 C32 118.3(5) . . ?
C28 C33 C32 116.7(5) . . ?
C35 C34 C30 119.8(6) . . ?
C34 C35 C36 113.7(6) . . ?
C37 C36 C35 119.5(6) . . ?
C36 C37 C38 117.6(7) . . ?
C39 C38 C37 119.4(6) . . ?
C38 C39 C40 118.7(7) . . ?
C39 C40 C41 116.5(6) . . ?
C42 C41 C40 118.1(7) . . ?
C41 C42 C43 116.5(6) . . ?
C44 C43 C42 118.8(6) . . ?
C43 C44 C45 117.1(6) . . ?
N3 C47 C48 124.4(6) . . ?
C47 C48 C49 118.6(6) . . ?
C48 C49 C50 118.5(7) . . ?
C51 C50 C49 118.3(6) . . ?
N3 C51 C50 124.5(6) . . ?
C20 N1 C21 120.7(5) . . ?
C20 N1 Zn1 124.6(4) . . ?
C21 N1 Zn1 113.6(3) . . ?
C27 N2 C26 120.8(5) . . ?
C27 N2 Zn1 125.2(4) . . ?
C26 N2 Zn1 114.0(3) . . ?
C51 N3 C47 115.8(6) . . ?
C51 N3 Zn1 120.0(4) . . ?
C47 N3 Zn1 124.2(4) . . ?
C1 O1 Zn1 130.1(4) . . ?
C33 O2 Zn1 128.0(4) . . ?
O1 Zn1 O2 96.54(16) . . ?
O1 Zn1 N3 95.72(18) . . ?
O2 Zn1 N3 104.85(18) . . ?
O1 Zn1 N1 88.33(16) . . ?
O2 Zn1 N1 143.4(2) . . ?
N3 Zn1 N1 110.72(19) . . ?
O1 Zn1 N2 160.2(2) . . ?
O2 Zn1 N2 87.40(17) . . ?
N3 Zn1 N2 102.0(2) . . ?
N1 Zn1 N2 77.32(17) . . ?

loop_
_geom_bond_atom_site_label_1
_geom_bond_atom_site_label_2
_geom_bond_distance
_geom_bond_site_symmetry_2
_geom_bond_publ_flag
C1 O1 1.309(7) . ?
C1 C2 1.425(8) . ?
C1 C6 1.426(8) . ?
C2 C3 1.372(8) . ?
C2 C7 1.506(8) . ?
C3 C4 1.408(8) . ?
C4 C5 1.372(8) . ?
C4 C8 1.524(8) . ?
C5 C6 1.428(8) . ?
C6 C20 1.423(8) . ?
C8 C9 1.554(8) . ?
C9 C10 1.541(8) . ?
C10 C11 1.552(9) . ?
C11 C12 1.532(9) . ?
C12 C13 1.528(9) . ?
C13 C14 1.524(9) . ?
C14 C15 1.533(9) . ?
C15 C16 1.519(10) . ?
C16 C17 1.528(10) . ?
C17 C18 1.522(10) . ?
C18 C19 1.540(10) . ?
C20 N1 1.300(7) . ?
C21 C22 1.403(7) . ?
C21 N1 1.409(7) . ?
C21 C26 1.413(7) . ?
C22 C23 1.368(8) . ?
C23 C24 1.397(8) . ?
C24 C25 1.378(8) . ?
C25 C26 1.382(8) . ?
C26 N2 1.424(7) . ?
C27 N2 1.297(7) . ?
C27 C28 1.444(8) . ?
C28 C29 1.408(8) . ?
C28 C33 1.413(8) . ?
C29 C30 1.374(8) . ?
C30 C31 1.393(9) . ?
C30 C34 1.520(8) . ?
C31 C32 1.380(8) . ?
C32 C33 1.434(8) . ?
C32 C46 1.503(8) . ?
C33 O2 1.308(6) . ?
C34 C35 1.465(9) . ?
C35 C36 1.524(9) . ?
C36 C37 1.453(9) . ?
C37 C38 1.495(9) . ?
C38 C39 1.482(10) . ?
C39 C40 1.492(9) . ?
C40 C41 1.494(10) . ?
C41 C42 1.483(9) . ?
C42 C43 1.493(9) . ?
C43 C44 1.470(9) . ?
C44 C45 1.477(9) . ?
C47 N3 1.348(8) . ?
C47 C48 1.370(10) . ?
C48 C49 1.378(8) . ?
C49 C50 1.392(9) . ?
C50 C51 1.376(10) . ?
C51 N3 1.330(8) . ?
N1 Zn1 2.098(5) . ?
N2 Zn1 2.115(5) . ?
N3 Zn1 2.086(6) . ?
O1 Zn1 1.971(4) . ?
O2 Zn1 1.985(4) . ?

loop_
_geom_torsion_atom_site_label_1
_geom_torsion_atom_site_label_2
_geom_torsion_atom_site_label_3
_geom_torsion_atom_site_label_4
_geom_torsion
_geom_torsion_site_symmetry_1
_geom_torsion_site_symmetry_2
_geom_torsion_site_symmetry_3
_geom_torsion_site_symmetry_4
_geom_torsion_publ_flag
O1 C1 C2 C3 179.8(6) . . . . ?
C6 C1 C2 C3 -0.9(9) . . . . ?
O1 C1 C2 C7 -1.1(9) . . . . ?
C6 C1 C2 C7 178.2(6) . . . . ?
C1 C2 C3 C4 0.6(10) . . . . ?
C7 C2 C3 C4 -178.5(6) . . . . ?
C2 C3 C4 C5 -0.5(10) . . . . ?
C2 C3 C4 C8 178.7(6) . . . . ?
C3 C4 C5 C6 0.6(9) . . . . ?
C8 C4 C5 C6 -178.5(6) . . . . ?
O1 C1 C6 C20 -1.6(10) . . . . ?
C2 C1 C6 C20 179.2(6) . . . . ?
O1 C1 C6 C5 -179.7(6) . . . . ?
C2 C1 C6 C5 1.0(9) . . . . ?
C4 C5 C6 C20 -179.2(6) . . . . ?
C4 C5 C6 C1 -1.0(9) . . . . ?
C5 C4 C8 C9 94.7(7) . . . . ?
C3 C4 C8 C9 -84.4(7) . . . . ?
C4 C8 C9 C10 -175.8(5) . . . . ?
C8 C9 C10 C11 170.9(5) . . . . ?
C9 C10 C11 C12 -179.0(5) . . . . ?
C10 C11 C12 C13 176.0(5) . . . . ?
C11 C12 C13 C14 -175.8(6) . . . . ?
C12 C13 C14 C15 177.6(6) . . . . ?
C13 C14 C15 C16 -179.0(6) . . . . ?
C14 C15 C16 C17 178.4(6) . . . . ?
C15 C16 C17 C18 179.8(7) . . . . ?
C16 C17 C18 C19 177.9(7) . . . . ?
C1 C6 C20 N1 1.0(10) . . . . ?
C5 C6 C20 N1 179.2(6) . . . . ?
N1 C21 C22 C23 177.5(6) . . . . ?
C26 C21 C22 C23 -2.0(10) . . . . ?
C21 C22 C23 C24 -0.2(10) . . . . ?
C22 C23 C24 C25 2.0(11) . . . . ?
C23 C24 C25 C26 -1.7(11) . . . . ?
C24 C25 C26 C21 -0.4(10) . . . . ?
C24 C25 C26 N2 178.6(7) . . . . ?
C22 C21 C26 C25 2.2(9) . . . . ?
N1 C21 C26 C25 -177.3(6) . . . . ?
C22 C21 C26 N2 -176.9(6) . . . . ?
N1 C21 C26 N2 3.6(8) . . . . ?
N2 C27 C28 C29 172.4(7) . . . . ?
N2 C27 C28 C33 -12.9(11) . . . . ?
C33 C28 C29 C30 1.1(12) . . . . ?
C27 C28 C29 C30 176.0(7) . . . . ?
C28 C29 C30 C31 -2.6(12) . . . . ?
C28 C29 C30 C34 180.0(8) . . . . ?
C29 C30 C31 C32 1.3(12) . . . . ?
C34 C30 C31 C32 178.6(8) . . . . ?
C30 C31 C32 C33 1.4(12) . . . . ?
C30 C31 C32 C46 -177.2(7) . . . . ?
C29 C28 C33 O2 -180.0(7) . . . . ?
C27 C28 C33 O2 5.5(11) . . . . ?
C29 C28 C33 C32 1.6(10) . . . . ?
C27 C28 C33 C32 -172.9(7) . . . . ?
C31 C32 C33 O2 178.7(7) . . . . ?
C46 C32 C33 O2 -2.7(10) . . . . ?
C31 C32 C33 C28 -2.8(10) . . . . ?
C46 C32 C33 C28 175.8(6) . . . . ?
C29 C30 C34 C35 -162.0(9) . . . . ?
C31 C30 C34 C35 20.8(14) . . . . ?
C30 C34 C35 C36 178.1(8) . . . . ?
C34 C35 C36 C37 173.1(9) . . . . ?
C35 C36 C37 C38 179.5(9) . . . . ?
C36 C37 C38 C39 177.4(10) . . . . ?
C37 C38 C39 C40 -178.1(10) . . . . ?
C38 C39 C40 C41 -176.2(10) . . . . ?
C39 C40 C41 C42 178.1(10) . . . . ?
C40 C41 C42 C43 -176.2(9) . . . . ?
C41 C42 C43 C44 176.6(9) . . . . ?
C42 C43 C44 C45 -177.7(9) . . . . ?
N3 C47 C48 C49 -0.5(8) . . . . ?
C47 C48 C49 C50 0.4(8) . . . . ?
C48 C49 C50 C51 -0.6(8) . . . . ?
C49 C50 C51 N3 1.1(8) . . . . ?
C6 C20 N1 C21 -179.0(6) . . . . ?
C6 C20 N1 Zn1 -11.3(10) . . . . ?
C22 C21 N1 C20 -28.0(10) . . . . ?
C26 C21 N1 C20 151.5(6) . . . . ?
C22 C21 N1 Zn1 163.0(5) . . . . ?
C26 C21 N1 Zn1 -17.5(7) . . . . ?
C28 C27 N2 C26 177.1(7) . . . . ?
C28 C27 N2 Zn1 -3.8(10) . . . . ?
C25 C26 N2 C27 12.0(10) . . . . ?
C21 C26 N2 C27 -168.9(6) . . . . ?
C25 C26 N2 Zn1 -167.1(6) . . . . ?
C21 C26 N2 Zn1 12.0(7) . . . . ?
C50 C51 N3 C47 -1.2(7) . . . . ?
C50 C51 N3 Zn1 179.1(4) . . . . ?
C48 C47 N3 C51 0.9(7) . . . . ?
C48 C47 N3 Zn1 -179.4(4) . . . . ?
C2 C1 O1 Zn1 -166.8(4) . . . . ?
C6 C1 O1 Zn1 14.0(9) . . . . ?
C28 C33 O2 Zn1 19.3(10) . . . . ?
C32 C33 O2 Zn1 -162.3(5) . . . . ?
C1 O1 Zn1 O2 126.0(5) . . . . ?
C1 O1 Zn1 N3 -128.3(5) . . . . ?
C1 O1 Zn1 N1 -17.6(5) . . . . ?
C1 O1 Zn1 N2 25.4(8) . . . . ?
C33 O2 Zn1 O1 173.5(5) . . . . ?
C33 O2 Zn1 N3 75.8(5) . . . . ?
C33 O2 Zn1 N1 -90.5(6) . . . . ?
C33 O2 Zn1 N2 -25.9(5) . . . . ?
C51 N3 Zn1 O1 5.7(4) . . . . ?
C47 N3 Zn1 O1 -173.9(4) . . . . ?
C51 N3 Zn1 O2 104.1(4) . . . . ?
C47 N3 Zn1 O2 -75.6(4) . . . . ?
C51 N3 Zn1 N1 -84.6(4) . . . . ?
C47 N3 Zn1 N1 95.7(4) . . . . ?
C51 N3 Zn1 N2 -165.5(4) . . . . ?
C47 N3 Zn1 N2 14.9(4) . . . . ?
C20 N1 Zn1 O1 15.8(6) . . . . ?
C21 N1 Zn1 O1 -175.8(4) . . . . ?
C20 N1 Zn1 O2 -83.0(6) . . . . ?
C21 N1 Zn1 O2 85.5(5) . . . . ?
C20 N1 Zn1 N3 111.2(5) . . . . ?
C21 N1 Zn1 N3 -80.3(4) . . . . ?
C20 N1 Zn1 N2 -150.6(6) . . . . ?
C21 N1 Zn1 N2 17.9(4) . . . . ?
C27 N2 Zn1 O1 120.4(6) . . . . ?
C26 N2 Zn1 O1 -60.5(7) . . . . ?
C27 N2 Zn1 O2 18.2(6) . . . . ?
C26 N2 Zn1 O2 -162.7(4) . . . . ?
C27 N2 Zn1 N3 -86.4(6) . . . . ?
C26 N2 Zn1 N3 92.7(4) . . . . ?
C27 N2 Zn1 N1 164.7(6) . . . . ?
C26 N2 Zn1 N1 -16.2(4) . . . . ?
